data_2000194
loop_
_publ_author_name
'Ammon, H. L.'
'DeShong, P.'
'Simpson, D.'

_publ_section_title
;Structure of a lactone,
 (3\a,4\a,6\a)-4-(<i>tert</i>-butyldimethylsiloxy)-3,4,5,6-tetrahydro-6-methyl-3-(2-oxopropyl)-2<i>H</i>-pyran-2-one
;
_journal_issue 11
_journal_name_full 'Acta Crystallographica Section C'
_journal_page_first 2482
_journal_page_last 2484
_journal_paper_doi 10.1107/S0108270191006030
_journal_volume 47
_journal_year 1991
_chemical_formula_sum 'C15 H28 O4 Si'
_chemical_formula_weight 300.5
_symmetry_cell_setting monoclinic
_symmetry_space_group_name_Hall '-P 2yab'
_symmetry_space_group_name_H-M 'P 1 21/a 1'
_cell_angle_alpha 90
_cell_angle_beta 95.01(3)
_cell_angle_gamma 90
_cell_formula_units_Z 4
_cell_length_a 11.194(4)
_cell_length_b 10.944(3)
_cell_length_c 14.815(5)
_cell_volume 1808.0(10)
_diffrn_radiation_type Mo
_diffrn_radiation_wavelength 0.71069
_exptl_absorpt_coefficient_mu 0.143
_exptl_crystal_density_diffrn 1.104
_exptl_crystal_F_000 656
_cod_data_source_file cr0344.cif
_cod_data_source_block cr0344a
_cod_original_cell_volume 1808(2)
_cod_original_formula_sum 'C15 H28 O4 Si1'
_cod_database_code 2000194

loop_
_atom_site_label
_atom_site_fract_x
_atom_site_fract_y
_atom_site_fract_z
Si .75410(10) .02940(10) .19004(8)
O1 .7482(3) -.2532(3) .4494(2)
O2 .6063(3) -.3391(3) .3600(2)
O3 .4288(3) .0717(3) .3707(2)
O4 .7200(2) -.0667(2) .2689(2)
C2 .6458(4) -.2477(4) .3953(3)
C3 .5920(3) -.1223(4) .3829(3)
C4 .6903(3) -.0345(3) .3578(2)
C5 .7995(4) -.0428(4) .4259(3)
C6 .7884(4) -.1412(4) .4953(3)
C7 .9037(5) -.1691(6) .5505(4)
C8 .4818(4) -.1238(4) .3163(3)
C9 .4068(4) -.0091(4) .3165(3)
C10 .3023(5) -.0006(7) .2468(4)
C11 .8921(8) .1137(8) .2265(4)
C12 .6309(7) .1395(6) .1654(5)
C13 .7764(4) -.0694(4) .0902(3)
C14 .8110(10) .0092(7) .0115(4)
C15 .6587(7) -.1390(10) .0631(6)
C16 .8750(10) -.1607(8) .1129(5)
H3 .5656 -.0956 .4412
H4 .6601 .0502 .3559
H5A .8190 .0343 .4550
H5B .8709 -.0632 .3932
H6 .7302 -.1146 .5361
H7A .8936 -.2325 .5946
H7B .9646 -.1985 .5129
H7C .9372 -.0994 .5830
H8A .5054 -.1356 .2558
H8B .4304 -.1918 .3286
H10A .2281 .0034 .2745
H10B .3083 .0664 .2080
H10C .3034 -.0750 .2133
H11A .9587 .0586 .2375
H11B .9118 .1701 .1802
H11C .8833 .1585 .2805
H12A .6157 .1867 .2168
H12B .6491 .1961 .1176
H12C .5575 .0986 .1436
H14A .8819 .0533 .0283
H14B .8194 -.0379 -.0408
H14C .7473 .0696 -.0042
H15A .5950 -.0844 .0488
H15B .6688 -.1915 .0134
H15C .6392 -.1894 .1137
H16A .8545 -.2122 .1625
H16B .8841 -.2130 .0621
H16C .9475 -.1207 .1299

loop_
_geom_bond_atom_site_label_1
_geom_bond_atom_site_label_2
_geom_bond_distance
Si O4 1.642(3)
Si C11 1.840(6)
Si C12 1.843(5)
Si C13 1.867(5)
O1 C2 1.342(5)
O1 C6 1.454(5)
O2 C2 1.196(5)
O3 C9 1.206(5)
O4 C4 1.431(4)
C3 C4 1.531(5)
C3 C8 1.511(5)
C4 C5 1.517(5)
C5 C6 1.501(5)
C6 C7 1.499(6)
C8 C9 1.511(6)
C9 C10 1.494(6)
C13 C14 1.526(7)
C13 C15 1.544(7)
